data_4083805
loop_
_publ_author_name
'Zhang, Fenbao'
'Prokopchuk, Ernest M.'
'Broczkowski, Michael E.'
'Jennings, Michael C.'
'Puddephatt, Richard J.'

_publ_section_title
;
 Hydridodimethylplatinum(IV) Complexes with Bis(pyridine) Ligands:&#x00A0;
 Effect of Chelate Ring Size on Reactivity
;
_journal_issue 7
_journal_name_full Organometallics
_journal_page_first 1583
_journal_paper_doi 10.1021/om050982m
_journal_volume 25
_journal_year 2006
_chemical_formula_sum 'C10 H9 Cl2 N3 Pt'
_chemical_formula_weight 437.19
_chemical_name_systematic
; 
 ? 
;
_space_group_IT_number 14
_symmetry_cell_setting monoclinic
_symmetry_space_group_name_Hall '-P 2yn'
_symmetry_space_group_name_H-M 'P 1 21/n 1'
_atom_sites_solution_hydrogens geom
_atom_sites_solution_primary direct
_atom_sites_solution_secondary difmap
_audit_creation_method SHELXL-97
_cell_angle_alpha 90.00
_cell_angle_beta 94.027(2)
_cell_angle_gamma 90.00
_cell_formula_units_Z 4
_cell_length_a 9.9704(3)
_cell_length_b 10.1342(3)
_cell_length_c 11.7173(4)
_cell_measurement_temperature 150(2)
_cell_volume 1181.02(6)
_computing_cell_refinement 'Nonius DENZO'
_computing_data_collection 'Nonius COLLECT'
_computing_data_reduction 'Nonius DENZO'
_computing_molecular_graphics 'Bruker SHELXTL'
_computing_publication_material 'Bruker SHELXTL'
_computing_structure_refinement 'SHELXL-97 (Sheldrick, 1997)'
_computing_structure_solution 'SHELXS-97 (Sheldrick, 1990)'
_diffrn_ambient_temperature 150(2)
_diffrn_measured_fraction_theta_full 1.000
_diffrn_measured_fraction_theta_max 1.000
_diffrn_measurement_device_type 'Nonius Kappa-CCD'
_diffrn_measurement_method 'phi/omega scans'
_diffrn_radiation_monochromator graphite
_diffrn_radiation_source 'fine-focus sealed tube'
_diffrn_radiation_type MoK\a
_diffrn_radiation_wavelength 0.71073
_diffrn_reflns_av_R_equivalents 0.080
_diffrn_reflns_av_sigmaI/netI 0.0678
_diffrn_reflns_limit_h_max 13
_diffrn_reflns_limit_h_min -13
_diffrn_reflns_limit_k_max 13
_diffrn_reflns_limit_k_min -13
_diffrn_reflns_limit_l_max 15
_diffrn_reflns_limit_l_min -15
_diffrn_reflns_number 15118
_diffrn_reflns_theta_full 25.00
_diffrn_reflns_theta_max 28.28
_diffrn_reflns_theta_min 2.59
_exptl_absorpt_coefficient_mu 12.306
_exptl_absorpt_correction_T_max 0.4588
_exptl_absorpt_correction_T_min 0.2220
_exptl_absorpt_correction_type integration
_exptl_crystal_colour yellow
_exptl_crystal_density_diffrn 2.459
_exptl_crystal_density_method 'not measured'
_exptl_crystal_description block
_exptl_crystal_F_000 808
_exptl_crystal_size_max 0.17
_exptl_crystal_size_mid 0.10
_exptl_crystal_size_min 0.08
_refine_diff_density_max 1.137
_refine_diff_density_min -1.727
_refine_diff_density_rms 0.227
_refine_ls_extinction_method none
_refine_ls_goodness_of_fit_ref 0.967
_refine_ls_hydrogen_treatment mixed
_refine_ls_matrix_type full
_refine_ls_number_parameters 145
_refine_ls_number_reflns 2928
_refine_ls_number_restraints 0
_refine_ls_restrained_S_all 0.967
_refine_ls_R_factor_all 0.0577
_refine_ls_R_factor_gt 0.0334
_refine_ls_shift/su_max 0.001
_refine_ls_shift/su_mean 0.000
_refine_ls_structure_factor_coef Fsqd
_refine_ls_weighting_details 'calc w=1/[\s^2^(Fo^2^)+(0.0208P)^2^+0.0000P] where P=(Fo^2^+2Fc^2^)/3'
_refine_ls_weighting_scheme calc
_refine_ls_wR_factor_gt 0.0606
_refine_ls_wR_factor_ref 0.0664
_reflns_number_gt 2185
_reflns_number_total 2928
_reflns_threshold_expression >2sigma(I)
_cod_data_source_file om050982msi20051115_114331.cif
_cod_data_source_block complex_6a
_cod_depositor_comments
;
The following automatic conversions were performed:

'_symmetry_cell_setting' value 'Monoclinic' changed to 'monoclinic'
according to
/usr/data/users/saulius/automatic-downloads/retrospective/ACS/lib/dictionaries/cif_core.dic
dictionary named 'cif_core.dic' version 2.4.2 from 2011-04-26.

Automatic conversion script
Id: cif_fix_values 2281 2013-09-26 08:29:07Z andrius 
;
_cod_original_sg_symbol_H-M P2(1)/n
_cod_database_code 4083805

loop_
_symmetry_equiv_pos_as_xyz
'x, y, z'
'-x+1/2, y+1/2, -z+1/2'
'-x, -y, -z'
'x-1/2, -y-1/2, z-1/2'

loop_
_atom_site_label
_atom_site_type_symbol
_atom_site_fract_x
_atom_site_fract_y
_atom_site_fract_z
_atom_site_U_iso_or_equiv
_atom_site_adp_type
_atom_site_occupancy
_atom_site_symmetry_multiplicity
_atom_site_calc_flag
_atom_site_refinement_flags
Pt Pt 0.07669(2) 0.73849(2) 0.750849(19) 0.01976(8) Uani 1 1 d .
Cl1 Cl 0.06067(15) 0.68927(16) 0.94163(13) 0.0299(4) Uani 1 1 d .
Cl2 Cl 0.21064(15) 0.91628(14) 0.80260(14) 0.0304(4) Uani 1 1 d .
N11 N 0.0799(5) 0.7868(4) 0.5843(4) 0.0200(11) Uani 1 1 d .
C12 C 0.1912(6) 0.8426(5) 0.5418(5) 0.0248(14) Uani 1 1 d .
H12A H 0.2745 0.8380 0.5863 0.030 Uiso 1 1 calc R
C13 C 0.1873(6) 0.9044(6) 0.4383(5) 0.0283(15) Uani 1 1 d .
H13A H 0.2664 0.9421 0.4112 0.034 Uiso 1 1 calc R
C14 C 0.0654(6) 0.9113(5) 0.3731(5) 0.0269(15) Uani 1 1 d .
H14A H 0.0582 0.9590 0.3031 0.032 Uiso 1 1 calc R
C15 C -0.0447(6) 0.8479(5) 0.4117(5) 0.0233(14) Uani 1 1 d .
H15A H -0.1276 0.8479 0.3665 0.028 Uiso 1 1 calc R
C16 C -0.0347(6) 0.7844(5) 0.5159(5) 0.0198(13) Uani 1 1 d .
N17 N -0.1465(5) 0.7192(4) 0.5524(4) 0.0234(11) Uani 1 1 d .
H17A H -0.2257 0.7521 0.5300 0.028 Uiso 1 1 calc R
C18 C -0.1455(6) 0.6065(5) 0.6210(5) 0.0218(13) Uani 1 1 d .
C19 C -0.2493(6) 0.5158(5) 0.5999(5) 0.0261(14) Uani 1 1 d .
H19A H -0.3189 0.5321 0.5420 0.031 Uiso 1 1 calc R
C20 C -0.2494(6) 0.4032(6) 0.6636(5) 0.0309(16) Uani 1 1 d .
H20A H -0.3208 0.3415 0.6521 0.037 Uiso 1 1 calc R
C21 C -0.1447(6) 0.3791(6) 0.7453(5) 0.0283(15) Uani 1 1 d .
H21A H -0.1410 0.2990 0.7876 0.034 Uiso 1 1 calc R
C22 C -0.0460(6) 0.4739(5) 0.7638(5) 0.0261(15) Uani 1 1 d .
H22A H 0.0259 0.4580 0.8197 0.031 Uiso 1 1 calc R
N23 N -0.0486(4) 0.5883(4) 0.7050(4) 0.0215(11) Uani 1 1 d .

loop_
_atom_site_aniso_label
_atom_site_aniso_U_11
_atom_site_aniso_U_22
_atom_site_aniso_U_33
_atom_site_aniso_U_23
_atom_site_aniso_U_13
_atom_site_aniso_U_12
Pt 0.01486(12) 0.02465(13) 0.01910(13) 0.00258(11) -0.00367(9) -0.00100(10)
Cl1 0.0245(8) 0.0419(9) 0.0221(9) 0.0072(7) -0.0066(7) -0.0081(7)
Cl2 0.0313(9) 0.0326(8) 0.0259(9) 0.0020(7) -0.0082(7) -0.0114(7)
N11 0.021(3) 0.019(2) 0.020(3) -0.001(2) -0.001(2) 0.002(2)
C12 0.016(3) 0.029(3) 0.030(4) -0.002(3) 0.002(3) 0.000(3)
C13 0.032(4) 0.029(3) 0.025(4) -0.003(3) 0.011(3) -0.002(3)
C14 0.042(4) 0.018(3) 0.022(4) 0.000(2) 0.006(3) 0.001(3)
C15 0.027(3) 0.022(3) 0.020(4) 0.001(2) -0.003(3) 0.004(3)
C16 0.018(3) 0.017(3) 0.024(3) -0.003(2) 0.002(3) 0.000(2)
N17 0.012(2) 0.032(3) 0.025(3) 0.004(2) -0.004(2) 0.002(2)
C18 0.023(3) 0.022(3) 0.020(4) 0.003(2) 0.003(3) 0.001(3)
C19 0.027(4) 0.031(3) 0.020(4) -0.002(3) 0.000(3) -0.001(3)
C20 0.027(4) 0.029(3) 0.037(4) -0.012(3) 0.008(3) -0.012(3)
C21 0.037(4) 0.018(3) 0.032(4) -0.003(3) 0.018(3) 0.004(3)
C22 0.029(4) 0.024(3) 0.026(4) 0.005(3) 0.007(3) 0.007(3)
N23 0.015(3) 0.021(2) 0.028(3) 0.001(2) 0.005(2) 0.000(2)

loop_
_atom_type_symbol
_atom_type_description
_atom_type_scat_dispersion_real
_atom_type_scat_dispersion_imag
_atom_type_scat_source
C C 0.0033 0.0016 'International Tables Vol C Tables 4.2.6.8 and 6.1.1.4'
H H 0.0000 0.0000 'International Tables Vol C Tables 4.2.6.8 and 6.1.1.4'
N N 0.0061 0.0033 'International Tables Vol C Tables 4.2.6.8 and 6.1.1.4'
Cl Cl 0.1484 0.1585 'International Tables Vol C Tables 4.2.6.8 and 6.1.1.4'
Pt Pt -1.7033 8.3905 'International Tables Vol C Tables 4.2.6.8 and 6.1.1.4'

loop_
_geom_angle_atom_site_label_1
_geom_angle_atom_site_label_2
_geom_angle_atom_site_label_3
_geom_angle
N11 Pt N23 88.68(19)
N11 Pt Cl2 90.95(13)
N23 Pt Cl2 177.25(13)
N11 Pt Cl1 176.58(13)
N23 Pt Cl1 90.65(14)
Cl2 Pt Cl1 89.56(5)
C16 N11 C12 117.8(5)
C16 N11 Pt 120.0(4)
C12 N11 Pt 121.4(4)
C13 C12 N11 122.7(6)
C12 C13 C14 118.7(6)
C15 C14 C13 118.8(6)
C14 C15 C16 120.0(6)
N11 C16 C15 121.5(5)
N11 C16 N17 119.4(5)
C15 C16 N17 119.1(5)
C16 N17 C18 126.4(5)
N23 C18 C19 121.8(5)
N23 C18 N17 120.7(5)
C19 C18 N17 117.6(5)
C20 C19 C18 119.0(6)
C19 C20 C21 119.7(6)
C22 C21 C20 118.6(6)
N23 C22 C21 122.0(6)
C18 N23 C22 118.7(5)
C18 N23 Pt 119.4(4)
C22 N23 Pt 121.5(4)

loop_
_geom_bond_atom_site_label_1
_geom_bond_atom_site_label_2
_geom_bond_distance
Pt N11 2.015(5)
Pt N23 2.018(4)
Pt Cl2 2.2987(14)
Pt Cl1 2.3069(15)
N11 C16 1.349(7)
N11 C12 1.370(6)
C12 C13 1.363(8)
C13 C14 1.392(7)
C14 C15 1.375(7)
C15 C16 1.378(7)
C16 N17 1.388(7)
N17 C18 1.396(7)
C18 N23 1.343(7)
C18 C19 1.393(8)
C19 C20 1.364(8)
C20 C21 1.387(8)
C21 C22 1.382(8)
C22 N23 1.348(6)
